data_4312383
loop_
_publ_author_name
'Pier Luigi Franceschini'
'Marcus Morstein'
'Heinz Berke'
'Helmut W. Schmalle'

_publ_contact_author 'Helmut W. Schmalle'
_publ_contact_author_email schmalle@aci.unizh.ch
_publ_section_title
;
 Volatile \b-Ketoiminato- and \b-Diketiminato-Based Zirconium Complexes as
 Potential MOCVD Precursors
;
_journal_name_full 'Inorganic Chemistry'
_journal_page_first 7273
_journal_page_last 7282
_journal_paper_doi 10.1021/ic034328f
_journal_volume 42
_journal_year 2003
_chemical_formula_sum 'C20 H40 N4 O2 Zr'
_chemical_formula_weight 459.78
_chemical_name_systematic
; 
 Bis(4-methylamino-3-pentene-2-one)bis(ethylamido)zirconium
;
_space_group_IT_number 15
_symmetry_cell_setting monoclinic
_symmetry_space_group_name_Hall '-C 2yc'
_symmetry_space_group_name_H-M 'C 1 2/c 1'
_atom_sites_solution_hydrogens geom
_atom_sites_solution_primary direct
_atom_sites_solution_secondary difmap
_audit_creation_method SHELXL-97
_cell_angle_alpha 90.00
_cell_angle_beta 91.661(7)
_cell_angle_gamma 90.00
_cell_formula_units_Z 4
_cell_length_a 9.5357(6)
_cell_length_b 15.7375(9)
_cell_length_c 16.7795(11)
_cell_measurement_reflns_used 8000
_cell_measurement_temperature 183(2)
_cell_measurement_theta_max 30.35
_cell_measurement_theta_min 2.8
_cell_volume 2517.0(3)
_computing_cell_refinement 'Stoe IPDS software'
_computing_data_collection 'Stoe IPDS software'
_computing_data_reduction 'XRED (Stoe & Cie, 1999)'
_computing_molecular_graphics 'PLATON, PLUTON (Spek, 1990, 1991)'
_computing_publication_material 'SHELXL-97 (Sheldrick, 1997)'
_computing_structure_refinement 'SHELXL-97 (Sheldrick, 1997)'
_computing_structure_solution 'SHELXS-97 (Sheldrick, 1990)'
_diffrn_ambient_temperature 183(2)
_diffrn_measured_fraction_theta_full 0.956
_diffrn_measured_fraction_theta_max 0.956
_diffrn_measurement_device_type 'Stoe IPDS diffractometer'
_diffrn_measurement_method '\f rotation scan'
_diffrn_radiation_monochromator graphite
_diffrn_radiation_source 'fine-focus sealed tube'
_diffrn_radiation_type MoK\a
_diffrn_radiation_wavelength 0.71073
_diffrn_reflns_av_R_equivalents 0.0363
_diffrn_reflns_av_sigmaI/netI 0.0431
_diffrn_reflns_limit_h_max 13
_diffrn_reflns_limit_h_min -13
_diffrn_reflns_limit_k_max 22
_diffrn_reflns_limit_k_min 0
_diffrn_reflns_limit_l_max 23
_diffrn_reflns_limit_l_min -23
_diffrn_reflns_number 12051
_diffrn_reflns_theta_full 30.34
_diffrn_reflns_theta_max 30.34
_diffrn_reflns_theta_min 2.80
_diffrn_standards_decay_% 0
_diffrn_standards_interval_count ' image'
_diffrn_standards_interval_time 4.0
_diffrn_standards_number '50 to 200'
_exptl_absorpt_coefficient_mu 0.456
_exptl_absorpt_correction_T_max 0.9184
_exptl_absorpt_correction_T_min 0.8641
_exptl_absorpt_correction_type numerical
_exptl_absorpt_process_details 'Coppens et al. 1965'
_exptl_crystal_colour pale-yellow
_exptl_crystal_density_diffrn 1.213
_exptl_crystal_density_method 'not measured'
_exptl_crystal_description block
_exptl_crystal_F_000 976
_exptl_crystal_size_max 0.33
_exptl_crystal_size_mid 0.29
_exptl_crystal_size_min 0.19
_refine_diff_density_max 0.322
_refine_diff_density_min -0.624
_refine_diff_density_rms 0.063
_refine_ls_extinction_method none
_refine_ls_goodness_of_fit_ref 1.008
_refine_ls_hydrogen_treatment constr
_refine_ls_matrix_type full
_refine_ls_number_parameters 128
_refine_ls_number_reflns 3747
_refine_ls_number_restraints 0
_refine_ls_restrained_S_all 1.008
_refine_ls_R_factor_all 0.0426
_refine_ls_R_factor_gt 0.0298
_refine_ls_shift/su_max 0.002
_refine_ls_shift/su_mean 0.000
_refine_ls_structure_factor_coef Fsqd
_refine_ls_weighting_details 'w=1/[\s^2^(Fo^2^)+(0.0350P)^2^] where P=(Fo^2^+2Fc^2^)/3'
_refine_ls_weighting_scheme calc
_refine_ls_wR_factor_gt 0.0652
_refine_ls_wR_factor_ref 0.0682
_reflns_number_gt 3046
_reflns_number_total 3747
_reflns_threshold_expression >2sigma(I)
_cod_data_source_file ic034328fsi20030327_011706_4.cif
_cod_data_source_block 4
_cod_original_sg_symbol_H-M 'C 2/c'
_cod_database_code 4312383

loop_
_symmetry_equiv_pos_as_xyz
'x, y, z'
'-x, y, -z+1/2'
'x+1/2, y+1/2, z'
'-x+1/2, y+1/2, -z+1/2'
'-x, -y, -z'
'x, -y, z-1/2'
'-x+1/2, -y+1/2, -z'
'x+1/2, -y+1/2, z-1/2'

loop_
_atom_site_label
_atom_site_type_symbol
_atom_site_fract_x
_atom_site_fract_y
_atom_site_fract_z
_atom_site_U_iso_or_equiv
_atom_site_adp_type
_atom_site_occupancy
_atom_site_calc_flag
_atom_site_refinement_flags
_atom_site_disorder_assembly
_atom_site_disorder_group
Zr1 Zr 0.5000 0.864201(13) 0.7500 0.02446(6) Uani 1 d S . .
O1 O 0.66089(11) 0.89224(7) 0.67447(7) 0.0329(2) Uani 1 d . . .
N1 N 0.40027(13) 0.97442(9) 0.66845(8) 0.0309(3) Uani 1 d . . .
C1 C 0.70096(17) 0.95805(11) 0.63324(10) 0.0342(3) Uani 1 d . . .
C2 C 0.61483(19) 1.02330(11) 0.61180(10) 0.0375(4) Uani 1 d . . .
H2 H 0.6566 1.0702 0.5859 0.045 Uiso 1 calc R . .
C3 C 0.46631(18) 1.02851(10) 0.62443(9) 0.0334(3) Uani 1 d . . .
C4 C 0.8522(2) 0.95541(15) 0.60967(14) 0.0520(5) Uani 1 d . . .
H4A H 0.9131 0.9554 0.6577 0.078 Uiso 1 calc R . .
H4B H 0.8729 1.0054 0.5772 0.078 Uiso 1 calc R . .
H4C H 0.8689 0.9037 0.5788 0.078 Uiso 1 calc R . .
C5 C 0.3912(2) 1.10013(13) 0.58112(12) 0.0476(4) Uani 1 d . . .
H5A H 0.3295 1.1294 0.6179 0.071 Uiso 1 calc R . .
H5B H 0.3352 1.0771 0.5363 0.071 Uiso 1 calc R . .
H5C H 0.4603 1.1404 0.5611 0.071 Uiso 1 calc R . .
C6 C 0.24587(18) 0.97947(13) 0.66850(12) 0.0449(4) Uani 1 d . . .
H6A H 0.2176 1.0297 0.6986 0.067 Uiso 1 calc R . .
H6B H 0.2083 0.9283 0.6935 0.067 Uiso 1 calc R . .
H6C H 0.2091 0.9837 0.6135 0.067 Uiso 1 calc R . .
N2 N 0.40235(13) 0.77594(9) 0.67568(8) 0.0305(3) Uani 1 d . . .
C7 C 0.32623(18) 0.70395(12) 0.70911(11) 0.0407(4) Uani 1 d . . .
H7A H 0.3662 0.6913 0.7629 0.049 Uiso 1 calc R . .
H7B H 0.3409 0.6533 0.6753 0.049 Uiso 1 calc R . .
C8 C 0.1697(2) 0.71928(16) 0.71528(16) 0.0603(6) Uani 1 d . . .
H8A H 0.1537 0.7655 0.7531 0.090 Uiso 1 calc R . .
H8B H 0.1243 0.6674 0.7339 0.090 Uiso 1 calc R . .
H8C H 0.1300 0.7349 0.6628 0.090 Uiso 1 calc R . .
C9 C 0.3960(2) 0.77638(12) 0.58856(10) 0.0410(4) Uani 1 d . . .
H9A H 0.4154 0.8346 0.5696 0.049 Uiso 1 calc R . .
H9B H 0.2998 0.7610 0.5700 0.049 Uiso 1 calc R . .
C10 C 0.4991(3) 0.71559(14) 0.55168(13) 0.0633(6) Uani 1 d . . .
H10A H 0.5951 0.7333 0.5659 0.095 Uiso 1 calc R . .
H10B H 0.4857 0.7162 0.4936 0.095 Uiso 1 calc R . .
H10C H 0.4830 0.6580 0.5717 0.095 Uiso 1 calc R . .

loop_
_atom_site_aniso_label
_atom_site_aniso_U_11
_atom_site_aniso_U_22
_atom_site_aniso_U_33
_atom_site_aniso_U_23
_atom_site_aniso_U_13
_atom_site_aniso_U_12
Zr1 0.02163(9) 0.02354(10) 0.02813(10) 0.000 -0.00075(6) 0.000
O1 0.0273(5) 0.0325(5) 0.0390(6) 0.0012(5) 0.0042(4) 0.0005(4)
N1 0.0299(6) 0.0304(7) 0.0324(7) 0.0002(5) -0.0013(5) 0.0037(5)
C1 0.0344(8) 0.0350(8) 0.0335(8) -0.0074(7) 0.0072(6) -0.0089(6)
C2 0.0470(9) 0.0300(8) 0.0358(8) -0.0005(6) 0.0074(7) -0.0086(7)
C3 0.0467(9) 0.0256(7) 0.0278(7) -0.0036(6) -0.0024(6) 0.0021(6)
C4 0.0386(9) 0.0585(12) 0.0597(12) -0.0028(10) 0.0189(9) -0.0076(9)
C5 0.0657(12) 0.0378(9) 0.0394(9) 0.0085(8) -0.0008(8) 0.0097(9)
C6 0.0327(8) 0.0520(11) 0.0497(10) 0.0087(9) -0.0031(7) 0.0107(8)
N2 0.0293(6) 0.0325(7) 0.0295(6) -0.0015(5) -0.0009(5) -0.0047(5)
C7 0.0389(9) 0.0413(10) 0.0418(9) -0.0042(7) 0.0008(7) -0.0142(7)
C8 0.0415(10) 0.0663(14) 0.0736(15) -0.0179(12) 0.0131(10) -0.0194(10)
C9 0.0472(10) 0.0446(10) 0.0308(8) -0.0046(7) -0.0029(7) 0.0011(8)
C10 0.1009(19) 0.0467(12) 0.0436(11) -0.0043(9) 0.0230(12) 0.0102(12)

loop_
_atom_type_symbol
_atom_type_description
_atom_type_scat_dispersion_real
_atom_type_scat_dispersion_imag
_atom_type_scat_source
C C 0.0033 0.0016 'International Tables Vol C Tables 4.2.6.8 and 6.1.1.4'
H H 0.0000 0.0000 'International Tables Vol C Tables 4.2.6.8 and 6.1.1.4'
N N 0.0061 0.0033 'International Tables Vol C Tables 4.2.6.8 and 6.1.1.4'
O O 0.0106 0.0060 'International Tables Vol C Tables 4.2.6.8 and 6.1.1.4'
Zr Zr -2.9673 0.5597 'International Tables Vol C Tables 4.2.6.8 and 6.1.1.4'

loop_
_geom_angle_atom_site_label_1
_geom_angle_atom_site_label_2
_geom_angle_atom_site_label_3
_geom_angle
_geom_angle_site_symmetry_1
_geom_angle_site_symmetry_3
_geom_angle_publ_flag
O1 Zr1 O1 155.33(7) 2_656 . yes
O1 Zr1 N2 95.90(5) 2_656 2_656 yes
O1 Zr1 N2 100.59(5) . 2_656 yes
O1 Zr1 N2 100.60(5) 2_656 . yes
O1 Zr1 N2 95.90(5) . . yes
N2 Zr1 N2 95.70(8) 2_656 . yes
O1 Zr1 N1 77.52(5) 2_656 2_656 yes
O1 Zr1 N1 84.60(5) . 2_656 yes
N2 Zr1 N1 88.71(5) 2_656 2_656 yes
N2 Zr1 N1 175.38(5) . 2_656 yes
O1 Zr1 N1 84.60(5) 2_656 . yes
O1 Zr1 N1 77.52(4) . . yes
N2 Zr1 N1 175.38(5) 2_656 . yes
N2 Zr1 N1 88.71(5) . . yes
N1 Zr1 N1 86.91(6) 2_656 . yes
C1 O1 Zr1 136.61(10) . . yes
C3 N1 C6 117.69(14) . . yes
C3 N1 Zr1 127.50(11) . . yes
C6 N1 Zr1 114.81(11) . . yes
O1 C1 C2 123.74(15) . . yes
O1 C1 C4 114.40(16) . . yes
C2 C1 C4 121.85(16) . . yes
C1 C2 C3 126.45(15) . . yes
C1 C2 H2 116.8 . . yes
C3 C2 H2 116.8 . . yes
N1 C3 C2 122.71(15) . . yes
N1 C3 C5 122.05(16) . . yes
C2 C3 C5 115.22(16) . . yes
C1 C4 H4A 109.5 . . yes
C1 C4 H4B 109.5 . . yes
H4A C4 H4B 109.5 . . yes
C1 C4 H4C 109.5 . . yes
H4A C4 H4C 109.5 . . yes
H4B C4 H4C 109.5 . . yes
C3 C5 H5A 109.5 . . yes
C3 C5 H5B 109.5 . . yes
H5A C5 H5B 109.5 . . yes
C3 C5 H5C 109.5 . . yes
H5A C5 H5C 109.5 . . yes
H5B C5 H5C 109.5 . . yes
N1 C6 H6A 109.5 . . yes
N1 C6 H6B 109.5 . . yes
H6A C6 H6B 109.5 . . yes
N1 C6 H6C 109.5 . . yes
H6A C6 H6C 109.5 . . yes
H6B C6 H6C 109.5 . . yes
C9 N2 C7 112.32(13) . . yes
C9 N2 Zr1 127.19(11) . . yes
C7 N2 Zr1 120.48(10) . . yes
N2 C7 C8 113.70(17) . . yes
N2 C7 H7A 108.8 . . yes
C8 C7 H7A 108.8 . . yes
N2 C7 H7B 108.8 . . yes
C8 C7 H7B 108.8 . . yes
H7A C7 H7B 107.7 . . yes
C7 C8 H8A 109.5 . . yes
C7 C8 H8B 109.5 . . yes
H8A C8 H8B 109.5 . . yes
C7 C8 H8C 109.5 . . yes
H8A C8 H8C 109.5 . . yes
H8B C8 H8C 109.5 . . yes
N2 C9 C10 113.39(16) . . yes
N2 C9 H9A 108.9 . . yes
C10 C9 H9A 108.9 . . yes
N2 C9 H9B 108.9 . . yes
C10 C9 H9B 108.9 . . yes
H9A C9 H9B 107.7 . . yes
C9 C10 H10A 109.5 . . yes
C9 C10 H10B 109.5 . . yes
H10A C10 H10B 109.5 . . yes
C9 C10 H10C 109.5 . . yes
H10A C10 H10C 109.5 . . yes
H10B C10 H10C 109.5 . . yes

loop_
_geom_bond_atom_site_label_1
_geom_bond_atom_site_label_2
_geom_bond_distance
_geom_bond_site_symmetry_2
_geom_bond_publ_flag
Zr1 O1 2.0658(11) 2_656 yes
Zr1 O1 2.0658(11) . yes
Zr1 N2 2.0698(13) 2_656 yes
Zr1 N2 2.0698(13) . yes
Zr1 N1 2.3896(13) 2_656 yes
Zr1 N1 2.3896(13) . yes
O1 C1 1.309(2) . yes
N1 C3 1.301(2) . yes
N1 C6 1.474(2) . yes
C1 C2 1.357(3) . yes
C1 C4 1.507(2) . yes
C2 C3 1.440(2) . yes
C2 H2 0.9500 . yes
C3 C5 1.510(2) . yes
C4 H4A 0.9800 . yes
C4 H4B 0.9800 . yes
C4 H4C 0.9800 . yes
C5 H5A 0.9800 . yes
C5 H5B 0.9800 . yes
C5 H5C 0.9800 . yes
C6 H6A 0.9800 . yes
C6 H6B 0.9800 . yes
C6 H6C 0.9800 . yes
N2 C9 1.461(2) . yes
N2 C7 1.466(2) . yes
C7 C8 1.519(3) . yes
C7 H7A 0.9900 . yes
C7 H7B 0.9900 . yes
C8 H8A 0.9800 . yes
C8 H8B 0.9800 . yes
C8 H8C 0.9800 . yes
C9 C10 1.516(3) . yes
C9 H9A 0.9900 . yes
C9 H9B 0.9900 . yes
C10 H10A 0.9800 . yes
C10 H10B 0.9800 . yes
C10 H10C 0.9800 . yes

loop_
_geom_torsion_atom_site_label_1
_geom_torsion_atom_site_label_2
_geom_torsion_atom_site_label_3
_geom_torsion_atom_site_label_4
_geom_torsion
_geom_torsion_site_symmetry_1
_geom_torsion_site_symmetry_2
_geom_torsion_site_symmetry_3
_geom_torsion_site_symmetry_4
_geom_torsion_publ_flag
O1 Zr1 O1 C1 -18.54(14) 2_656 . . . yes
N2 Zr1 O1 C1 -149.68(15) 2_656 . . . yes
N2 Zr1 O1 C1 113.37(15) . . . . yes
N1 Zr1 O1 C1 -62.01(15) 2_656 . . . yes
N1 Zr1 O1 C1 26.01(15) . . . . yes
O1 Zr1 N1 C3 144.86(14) 2_656 . . . yes
O1 Zr1 N1 C3 -18.04(13) . . . . yes
N2 Zr1 N1 C3 48.4(7) 2_656 . . . yes
N2 Zr1 N1 C3 -114.37(14) . . . . yes
N1 Zr1 N1 C3 67.11(12) 2_656 . . . yes
O1 Zr1 N1 C6 -35.93(12) 2_656 . . . yes
O1 Zr1 N1 C6 161.18(13) . . . . yes
N2 Zr1 N1 C6 -132.4(6) 2_656 . . . yes
N2 Zr1 N1 C6 64.84(12) . . . . yes
N1 Zr1 N1 C6 -113.67(13) 2_656 . . . yes
Zr1 O1 C1 C2 -20.8(3) . . . . yes
Zr1 O1 C1 C4 160.12(13) . . . . yes
O1 C1 C2 C3 -5.3(3) . . . . yes
C4 C1 C2 C3 173.71(17) . . . . yes
C6 N1 C3 C2 -172.16(16) . . . . yes
Zr1 N1 C3 C2 7.0(2) . . . . yes
C6 N1 C3 C5 6.2(2) . . . . yes
Zr1 N1 C3 C5 -174.59(12) . . . . yes
C1 C2 C3 N1 9.6(3) . . . . yes
C1 C2 C3 C5 -168.89(17) . . . . yes
O1 Zr1 N2 C9 128.90(13) 2_656 . . . yes
O1 Zr1 N2 C9 -32.68(14) . . . . yes
N2 Zr1 N2 C9 -133.99(15) 2_656 . . . yes
N1 Zr1 N2 C9 63.4(7) 2_656 . . . yes
N1 Zr1 N2 C9 44.63(14) . . . . yes
O1 Zr1 N2 C7 -49.72(13) 2_656 . . . yes
O1 Zr1 N2 C7 148.70(12) . . . . yes
N2 Zr1 N2 C7 47.40(11) 2_656 . . . yes
N1 Zr1 N2 C7 -115.3(6) 2_656 . . . yes
N1 Zr1 N2 C7 -133.98(13) . . . . yes
C9 N2 C7 C8 -83.40(19) . . . . yes
Zr1 N2 C7 C8 95.40(17) . . . . yes
C7 N2 C9 C10 -79.9(2) . . . . yes
Zr1 N2 C9 C10 101.35(18) . . . . yes
